data_4312551
loop_
_publ_author_name
'Xavier Morise'
'Pierre Braunstein'
'Richard Welter'

_publ_contact_author_address
;
Institut Le Bel, rue Blaise Pascal, 67000 STRASBOURG, FRANCE
;
_publ_contact_author_email morise@chimie.u-strasbg.fr
_publ_contact_author_fax 0390245001
_publ_contact_author_name
;
Xavier Morise
;
_publ_contact_author_phone 0390241316
_publ_section_title
;
 Enolphosphato-Phosphines: A New Class of P,O Ligands
;
_journal_name_full 'Inorganic Chemistry'
_journal_page_first 7752
_journal_page_last 7765
_journal_paper_doi 10.1021/ic030032y
_journal_volume 42
_journal_year 2003
_chemical_formula_moiety 'C48 H52 Cl4 O8 P4 Pd2, C4 H10 O'
_chemical_formula_sum 'C52 H62 Cl4 O9 P4 Pd2'
_chemical_formula_weight 1309.50
_chemical_name_systematic
;
   ?
;
_space_group_IT_number 15
_symmetry_cell_setting monoclinic
_symmetry_space_group_name_Hall '-C 2yc'
_symmetry_space_group_name_H-M 'C 1 2/c 1'
_atom_sites_solution_hydrogens geom
_atom_sites_solution_primary direct
_atom_sites_solution_secondary difmap
_audit_creation_method SHELXL-97
_cell_angle_alpha 90.0000(10)
_cell_angle_beta 96.923(3)
_cell_angle_gamma 90.0000(10)
_cell_formula_units_Z 4
_cell_length_a 24.9753(4)
_cell_length_b 9.8367(3)
_cell_length_c 23.6794(4)
_cell_measurement_reflns_used 6981
_cell_measurement_temperature 173(2)
_cell_measurement_theta_max 27.5
_cell_measurement_theta_min 1.4
_cell_volume 5775.0(2)
_computing_cell_refinement 'Denzo (Nonius B.V., 1998)'
_computing_data_collection 'Collect (Nonius B.V., 1998)'
_computing_data_reduction 'Denzo (Nonius B.V., 1998)'
_computing_molecular_graphics 'PLATON 98 (Spek, 1998)'
_computing_publication_material 'SHELXL-97 (Sheldrick, 1997)'
_computing_structure_refinement 'SHELXL-97 (Sheldrick, 1997)'
_computing_structure_solution 'SHELXS-97 (Sheldrick, 1997)'
_diffrn_ambient_temperature 293(2)
_diffrn_measured_fraction_theta_full 0.995
_diffrn_measured_fraction_theta_max 0.995
_diffrn_measurement_device_type KappaCCD
_diffrn_measurement_method '\p scans'
_diffrn_radiation_monochromator graphite
_diffrn_radiation_source 'fine-focus sealed tube'
_diffrn_radiation_type MoK\a
_diffrn_radiation_wavelength 0.71073
_diffrn_reflns_av_R_equivalents 0.0000
_diffrn_reflns_av_sigmaI/netI 0.0470
_diffrn_reflns_limit_h_max 32
_diffrn_reflns_limit_h_min 0
_diffrn_reflns_limit_k_max 12
_diffrn_reflns_limit_k_min 0
_diffrn_reflns_limit_l_max 30
_diffrn_reflns_limit_l_min -30
_diffrn_reflns_number 6593
_diffrn_reflns_theta_full 27.48
_diffrn_reflns_theta_max 27.48
_diffrn_reflns_theta_min 1.64
_exptl_absorpt_coefficient_mu 0.970
_exptl_absorpt_correction_type none
_exptl_crystal_colour orange
_exptl_crystal_density_diffrn 1.506
_exptl_crystal_density_method 'not measured'
_exptl_crystal_description prism
_exptl_crystal_F_000 2664
_exptl_crystal_size_max 0.20
_exptl_crystal_size_mid 0.10
_exptl_crystal_size_min 0.10
_refine_diff_density_max 1.218
_refine_diff_density_min -1.205
_refine_diff_density_rms 0.260
_refine_ls_extinction_method none
_refine_ls_goodness_of_fit_ref 1.288
_refine_ls_hydrogen_treatment mixed
_refine_ls_matrix_type full
_refine_ls_number_parameters 311
_refine_ls_number_reflns 6593
_refine_ls_number_restraints 4
_refine_ls_restrained_S_all 1.287
_refine_ls_R_factor_all 0.0636
_refine_ls_R_factor_gt 0.0501
_refine_ls_shift/su_max 0.001
_refine_ls_shift/su_mean 0.000
_refine_ls_structure_factor_coef Fsqd
_refine_ls_weighting_details 'calc w=1/[\s^2^(Fo^2^)+(0.0832P)^2^+11.4128P] where P=(Fo^2^+2Fc^2^)/3'
_refine_ls_weighting_scheme calc
_refine_ls_wR_factor_gt 0.1599
_refine_ls_wR_factor_ref 0.1742
_reflns_number_gt 5492
_reflns_number_total 6593
_reflns_threshold_expression >2sigma(I)
_cod_data_source_file ic030032y_3.cif
_cod_data_source_block st585
_cod_database_code 4312551

loop_
_symmetry_equiv_pos_as_xyz
'x, y, z'
'-x, y, -z+1/2'
'x+1/2, y+1/2, z'
'-x+1/2, y+1/2, -z+1/2'
'-x, -y, -z'
'x, -y, z-1/2'
'-x+1/2, -y+1/2, -z'
'x+1/2, -y+1/2, z-1/2'

loop_
_atom_site_label
_atom_site_type_symbol
_atom_site_fract_x
_atom_site_fract_y
_atom_site_fract_z
_atom_site_U_iso_or_equiv
_atom_site_adp_type
_atom_site_occupancy
_atom_site_symmetry_multiplicity
_atom_site_calc_flag
_atom_site_refinement_flags
_atom_site_disorder_assembly
_atom_site_disorder_group
Pd Pd 0.543483(12) 0.11593(3) 0.471624(13) 0.02778(14) Uani 1 1 d . . .
Cl1 Cl 0.53335(5) 0.25975(13) 0.39516(5) 0.0406(3) Uani 1 1 d . . .
Cl2 Cl 0.54845(4) -0.03099(13) 0.54947(5) 0.0410(3) Uani 1 1 d . . .
P1 P 0.62674(4) 0.20010(11) 0.49427(4) 0.0246(2) Uani 1 1 d . . .
C1 C 0.62571(19) 0.3605(4) 0.53173(18) 0.0308(9) Uani 1 1 d . . .
C2 C 0.6739(2) 0.4285(5) 0.5492(2) 0.0406(11) Uani 1 1 d . . .
C3 C 0.6742(3) 0.5550(5) 0.5750(2) 0.0525(14) Uani 1 1 d . . .
C4 C 0.6258(3) 0.6148(6) 0.5840(3) 0.070(2) Uani 1 1 d . . .
C5 C 0.5786(3) 0.5497(7) 0.5679(3) 0.077(2) Uani 1 1 d . . .
C6 C 0.5773(2) 0.4201(6) 0.5415(3) 0.0553(15) Uani 1 1 d . . .
C7 C 0.67133(16) 0.0906(4) 0.54113(18) 0.0263(8) Uani 1 1 d . . .
C8 C 0.67059(19) 0.0981(4) 0.5997(2) 0.0337(10) Uani 1 1 d . . .
C9 C 0.7035(2) 0.0137(5) 0.63570(19) 0.0392(11) Uani 1 1 d . . .
C10 C 0.7373(2) -0.0796(5) 0.6134(2) 0.0391(11) Uani 1 1 d . . .
C11 C 0.7378(2) -0.0882(5) 0.5553(2) 0.0387(11) Uani 1 1 d . . .
C12 C 0.70445(17) -0.0040(4) 0.51854(19) 0.0318(9) Uani 1 1 d . . .
C13 C 0.66323(17) 0.2417(4) 0.43527(17) 0.0281(8) Uani 1 1 d . . .
C14 C 0.66253(16) 0.1685(4) 0.38795(18) 0.0277(8) Uani 1 1 d . . .
C15 C 0.68388(18) 0.2166(4) 0.33569(18) 0.0313(9) Uani 1 1 d . . .
C16 C 0.73009(19) 0.1607(5) 0.3163(2) 0.0365(10) Uani 1 1 d . . .
C17 C 0.7479(2) 0.2125(5) 0.2673(2) 0.0440(12) Uani 1 1 d . . .
C18 C 0.7211(3) 0.3150(6) 0.2374(2) 0.0529(14) Uani 1 1 d . . .
C19 C 0.6769(3) 0.3711(6) 0.2561(3) 0.0658(18) Uani 1 1 d . . .
C20 C 0.6574(2) 0.3229(6) 0.3060(2) 0.0510(14) Uani 1 1 d . . .
P2 P 0.64194(5) -0.08608(12) 0.34909(5) 0.0324(3) Uani 1 1 d . . .
O1 O 0.63356(13) 0.0470(3) 0.38609(12) 0.0328(7) Uani 1 1 d . . .
O2 O 0.69631(15) -0.1418(4) 0.36206(17) 0.0494(9) Uani 1 1 d . . .
O3 O 0.59379(16) -0.1741(4) 0.36412(16) 0.0501(9) Uani 1 1 d . . .
C21 C 0.5958(3) -0.2429(7) 0.4194(3) 0.0716(19) Uani 1 1 d . . .
C22 C 0.5965(7) -0.3899(14) 0.4052(7) 0.072(4) Uiso 0.50 1 d P . .
O4 O 0.62685(13) -0.0490(4) 0.28536(13) 0.0414(8) Uani 1 1 d . . .
C23 C 0.5744(2) 0.0122(7) 0.2648(2) 0.0568(15) Uani 1 1 d . . .
C24 C 0.5771(3) 0.0618(10) 0.2058(3) 0.084(2) Uani 1 1 d . . .
C22A C 0.5578(11) -0.344(3) 0.4235(11) 0.134(8) Uiso 0.50 1 d P . .
O5 O 0.0000 0.1442(13) 0.2500 0.159(5) Uiso 1 2 d SD . .
C25A C 0.0376(5) 0.0697(11) 0.2196(6) 0.078(4) Uiso 0.50 1 d PD . .
C25B C 0.0571(2) 0.1180(18) 0.2498(6) 0.099(6) Uiso 0.50 1 d PD . .
C26 C 0.0719(6) 0.1789(16) 0.1934(6) 0.193(7) Uiso 1 1 d D . .
H1 H 0.7076 0.3877 0.5432 0.052 Uiso 1 1 d . . .
H2 H 0.7074 0.6006 0.5869 0.074 Uiso 1 1 d . . .
H3 H 0.6231 0.7019 0.5998 0.093 Uiso 1 1 d . . .
H4 H 0.5444 0.5881 0.5746 0.095 Uiso 1 1 d . . .
H5 H 0.5444 0.3750 0.5301 0.071 Uiso 1 1 d . . .
H6 H 0.6472 0.1603 0.6150 0.044 Uiso 1 1 d . . .
H7 H 0.7042 0.0218 0.6757 0.051 Uiso 1 1 d . . .
H8 H 0.7595 -0.1377 0.6377 0.051 Uiso 1 1 d . . .
H9 H 0.7602 -0.1521 0.5403 0.052 Uiso 1 1 d . . .
H10 H 0.7056 -0.0099 0.4787 0.042 Uiso 1 1 d . . .
H11 H 0.6842 0.3220 0.4383 0.036 Uiso 1 1 d . . .
H12 H 0.7488 0.0883 0.3368 0.049 Uiso 1 1 d . . .
H13 H 0.7797 0.1765 0.2545 0.062 Uiso 1 1 d . . .
H14 H 0.7335 0.3490 0.2036 0.067 Uiso 1 1 d . . .
H15 H 0.6584 0.4442 0.2361 0.088 Uiso 1 1 d . . .
H16 H 0.6258 0.3595 0.3184 0.068 Uiso 1 1 d . . .
H17 H 0.5670 0.0834 0.2899 0.076 Uiso 1 1 d . . .
H18 H 0.5472 -0.0553 0.2642 0.076 Uiso 1 1 d . . .
H19 H 0.5438 0.1073 0.1915 0.113 Uiso 1 1 d . . .
H20 H 0.6050 0.1340 0.2067 0.113 Uiso 1 1 d . . .
H21 H 0.5852 -0.0047 0.1810 0.113 Uiso 1 1 d . . .

loop_
_atom_site_aniso_label
_atom_site_aniso_U_11
_atom_site_aniso_U_22
_atom_site_aniso_U_33
_atom_site_aniso_U_23
_atom_site_aniso_U_13
_atom_site_aniso_U_12
Pd 0.0236(2) 0.0383(2) 0.0218(2) 0.00261(12) 0.00405(13) 0.00164(12)
Cl1 0.0327(6) 0.0534(7) 0.0366(6) 0.0161(5) 0.0077(5) 0.0112(5)
Cl2 0.0306(6) 0.0611(7) 0.0295(6) 0.0147(5) -0.0032(4) -0.0090(5)
P1 0.0232(5) 0.0290(5) 0.0224(5) 0.0001(4) 0.0058(4) 0.0037(4)
C1 0.039(2) 0.030(2) 0.024(2) 0.0007(16) 0.0058(17) 0.0109(18)
C2 0.046(3) 0.035(2) 0.041(3) -0.007(2) 0.005(2) 0.004(2)
C3 0.079(4) 0.035(3) 0.043(3) -0.004(2) 0.003(3) -0.006(3)
C4 0.101(6) 0.039(3) 0.065(4) -0.015(3) -0.001(4) 0.026(3)
C5 0.078(5) 0.066(4) 0.086(5) -0.026(4) 0.008(4) 0.044(4)
C6 0.047(3) 0.058(3) 0.061(4) -0.015(3) 0.009(3) 0.017(3)
C7 0.0238(19) 0.026(2) 0.030(2) 0.0022(16) 0.0039(16) -0.0017(15)
C8 0.035(2) 0.036(2) 0.031(2) 0.0003(18) 0.0042(19) 0.0067(18)
C9 0.050(3) 0.037(2) 0.029(2) 0.0009(18) -0.001(2) 0.004(2)
C10 0.041(3) 0.032(2) 0.043(3) 0.006(2) -0.006(2) 0.006(2)
C11 0.038(3) 0.034(2) 0.044(3) -0.002(2) 0.003(2) 0.0121(19)
C12 0.030(2) 0.033(2) 0.032(2) -0.0002(17) 0.0058(18) 0.0059(17)
C13 0.027(2) 0.031(2) 0.027(2) 0.0001(16) 0.0072(16) -0.0003(16)
C14 0.027(2) 0.026(2) 0.031(2) 0.0035(16) 0.0072(17) 0.0026(16)
C15 0.038(2) 0.030(2) 0.028(2) 0.0010(17) 0.0123(18) -0.0028(18)
C16 0.037(2) 0.040(2) 0.035(2) -0.002(2) 0.0127(19) -0.001(2)
C17 0.048(3) 0.050(3) 0.039(3) -0.004(2) 0.023(2) -0.009(2)
C18 0.066(4) 0.059(3) 0.038(3) 0.008(2) 0.028(3) -0.010(3)
C19 0.087(5) 0.061(4) 0.052(4) 0.029(3) 0.021(3) 0.013(3)
C20 0.057(3) 0.050(3) 0.049(3) 0.017(2) 0.023(3) 0.013(3)
P2 0.0363(6) 0.0291(6) 0.0327(6) -0.0017(4) 0.0079(5) -0.0005(5)
O1 0.0418(18) 0.0301(16) 0.0294(15) -0.0022(12) 0.0161(13) -0.0042(13)
O2 0.050(2) 0.0399(19) 0.060(2) 0.0061(17) 0.0096(18) 0.0135(16)
O3 0.058(2) 0.046(2) 0.048(2) -0.0026(17) 0.0146(18) -0.0187(17)
C21 0.098(5) 0.060(4) 0.062(4) 0.014(3) 0.033(4) -0.021(4)
O4 0.0364(18) 0.058(2) 0.0296(16) -0.0047(15) 0.0056(13) -0.0023(15)
C23 0.040(3) 0.090(4) 0.039(3) 0.003(3) -0.001(2) 0.007(3)
C24 0.066(5) 0.135(7) 0.050(4) 0.028(4) 0.001(3) 0.018(5)

loop_
_atom_type_symbol
_atom_type_description
_atom_type_scat_dispersion_real
_atom_type_scat_dispersion_imag
_atom_type_scat_source
Pd Pd -0.9988 1.0072 'International Tables Vol C Tables 4.2.6.8 and 6.1.1.4'
Cl Cl 0.1484 0.1585 'International Tables Vol C Tables 4.2.6.8 and 6.1.1.4'
P P 0.1023 0.0942 'International Tables Vol C Tables 4.2.6.8 and 6.1.1.4'
O O 0.0106 0.0060 'International Tables Vol C Tables 4.2.6.8 and 6.1.1.4'
C C 0.0033 0.0016 'International Tables Vol C Tables 4.2.6.8 and 6.1.1.4'
H H 0.0000 0.0000 'International Tables Vol C Tables 4.2.6.8 and 6.1.1.4'

loop_
_geom_angle_atom_site_label_1
_geom_angle_atom_site_label_2
_geom_angle_atom_site_label_3
_geom_angle
_geom_angle_site_symmetry_1
_geom_angle_site_symmetry_3
_geom_angle_publ_flag
P1 Pd Cl1 88.39(4) . . ?
P1 Pd Cl2 94.60(4) . . ?
Cl1 Pd Cl2 176.71(4) . . ?
P1 Pd Cl2 177.31(4) . 5_656 ?
Cl1 Pd Cl2 92.19(4) . 5_656 ?
Cl2 Pd Cl2 84.76(4) . 5_656 ?
Pd Cl2 Pd 95.24(4) . 5_656 ?
C13 P1 C1 102.7(2) . . ?
C13 P1 C7 106.04(19) . . ?
C1 P1 C7 105.07(19) . . ?
C13 P1 Pd 116.03(14) . . ?
C1 P1 Pd 111.79(16) . . ?
C7 P1 Pd 114.05(13) . . ?
C6 C1 C2 119.1(4) . . ?
C6 C1 P1 120.9(4) . . ?
C2 C1 P1 120.0(3) . . ?
C3 C2 C1 121.3(5) . . ?
C3 C2 H1 119.0 . . ?
C1 C2 H1 119.8 . . ?
C4 C3 C2 119.5(6) . . ?
C4 C3 H2 119.8 . . ?
C2 C3 H2 120.7 . . ?
C5 C4 C3 120.1(5) . . ?
C5 C4 H3 116.1 . . ?
C3 C4 H3 123.7 . . ?
C4 C5 C6 121.4(6) . . ?
C4 C5 H4 121.8 . . ?
C6 C5 H4 116.8 . . ?
C1 C6 C5 118.6(6) . . ?
C1 C6 H5 120.0 . . ?
C5 C6 H5 121.4 . . ?
C8 C7 C12 119.9(4) . . ?
C8 C7 P1 119.6(3) . . ?
C12 C7 P1 120.5(3) . . ?
C9 C8 C7 120.2(4) . . ?
C9 C8 H6 120.0 . . ?
C7 C8 H6 119.8 . . ?
C8 C9 C10 120.1(4) . . ?
C8 C9 H7 120.1 . . ?
C10 C9 H7 119.7 . . ?
C11 C10 C9 119.8(4) . . ?
C11 C10 H8 119.8 . . ?
C9 C10 H8 120.3 . . ?
C10 C11 C12 120.5(4) . . ?
C10 C11 H9 119.7 . . ?
C12 C11 H9 119.9 . . ?
C7 C12 C11 119.5(4) . . ?
C7 C12 H10 120.9 . . ?
C11 C12 H10 119.6 . . ?
C14 C13 P1 124.9(3) . . ?
C14 C13 H11 117.8 . . ?
P1 C13 H11 117.3 . . ?
C13 C14 O1 116.4(4) . . ?
C13 C14 C15 124.1(4) . . ?
O1 C14 C15 119.0(4) . . ?
C20 C15 C16 119.4(4) . . ?
C20 C15 C14 117.9(4) . . ?
C16 C15 C14 122.7(4) . . ?
C17 C16 C15 119.2(5) . . ?
C17 C16 H12 120.9 . . ?
C15 C16 H12 119.9 . . ?
C18 C17 C16 121.3(5) . . ?
C18 C17 H13 119.2 . . ?
C16 C17 H13 119.5 . . ?
C19 C18 C17 120.0(5) . . ?
C19 C18 H14 119.4 . . ?
C17 C18 H14 120.6 . . ?
C18 C19 C20 120.8(5) . . ?
C18 C19 H15 120.8 . . ?
C20 C19 H15 118.4 . . ?
C15 C20 C19 119.2(5) . . ?
C15 C20 H16 119.6 . . ?
C19 C20 H16 121.1 . . ?
O2 P2 O4 113.7(2) . . ?
O2 P2 O3 117.8(2) . . ?
O4 P2 O3 104.4(2) . . ?
O2 P2 O1 111.8(2) . . ?
O4 P2 O1 107.86(18) . . ?
O3 P2 O1 100.00(18) . . ?
C14 O1 P2 128.0(3) . . ?
C21 O3 P2 121.0(4) . . ?
C22A C21 O3 116.3(13) . . ?
C22A C21 C22 49.1(12) . . ?
O3 C21 C22 104.3(8) . . ?
C22A C22 C21 61.1(15) . . ?
C23 O4 P2 121.3(3) . . ?
O4 C23 C24 107.7(5) . . ?
O4 C23 H17 109.1 . . ?
C24 C23 H17 112.3 . . ?
O4 C23 H18 109.1 . . ?
C24 C23 H18 109.2 . . ?
H17 C23 H18 109.5 . . ?
C23 C24 H19 110.0 . . ?
C23 C24 H20 109.0 . . ?
H19 C24 H20 104.4 . . ?
C23 C24 H21 113.9 . . ?
H19 C24 H21 110.6 . . ?
H20 C24 H21 108.5 . . ?
C22 C22A C21 69.9(16) . . ?
C25A O5 C25A 119.3(13) 2 . ?
C25A O5 C25B 127.5(12) 2 . ?
C25A O5 C25B 38.0(8) . . ?
C25A O5 C25B 38.0(9) 2 2 ?
C25A O5 C25B 127.5(12) . 2 ?
C25B O5 C25B 159.6(18) . 2 ?
C25B C25A O5 71.1(5) . . ?
C25B C25A C26 72.2(4) . . ?
O5 C25A C26 105.8(9) . . ?
C25A C25B O5 71.0(5) . . ?
C25A C25B C26 72.3(4) . . ?
O5 C25B C26 105.8(9) . . ?
C25B C26 C25A 35.5(8) . . ?

loop_
_geom_bond_atom_site_label_1
_geom_bond_atom_site_label_2
_geom_bond_distance
_geom_bond_site_symmetry_2
_geom_bond_publ_flag
Pd P1 2.2423(11) . ?
Pd Cl1 2.2877(11) . ?
Pd Cl2 2.3338(11) . ?
Pd Cl2 2.4379(11) 5_656 ?
Cl2 Pd 2.4378(11) 5_656 ?
P1 C13 1.805(4) . ?
P1 C1 1.812(4) . ?
P1 C7 1.826(4) . ?
C1 C6 1.388(7) . ?
C1 C2 1.396(7) . ?
C2 C3 1.385(7) . ?
C2 H1 0.9571 . ?
C3 C4 1.384(10) . ?
C3 H2 0.9548 . ?
C4 C5 1.355(11) . ?
C4 H3 0.9407 . ?
C5 C6 1.419(9) . ?
C5 H4 0.9647 . ?
C6 H5 0.9428 . ?
C7 C8 1.391(6) . ?
C7 C12 1.394(6) . ?
C8 C9 1.387(6) . ?
C8 H6 0.9469 . ?
C9 C10 1.393(7) . ?
C9 H7 0.9478 . ?
C10 C11 1.380(7) . ?
C10 H8 0.9434 . ?
C11 C12 1.400(6) . ?
C11 H9 0.9389 . ?
C12 H10 0.9494 . ?
C13 C14 1.330(6) . ?
C13 H11 0.9445 . ?
C14 O1 1.395(5) . ?
C14 C15 1.483(6) . ?
C15 C20 1.383(7) . ?
C15 C16 1.404(6) . ?
C16 C17 1.389(6) . ?
C16 H12 0.9517 . ?
C17 C18 1.361(8) . ?
C17 H13 0.9511 . ?
C18 C19 1.357(9) . ?
C18 H14 0.9513 . ?
C19 C20 1.412(8) . ?
C19 H15 0.9497 . ?
C20 H16 0.9462 . ?
P2 O2 1.462(4) . ?
P2 O4 1.554(3) . ?
P2 O3 1.557(4) . ?
P2 O1 1.603(3) . ?
O3 C21 1.469(7) . ?
C21 C22A 1.38(3) . ?
C21 C22 1.485(15) . ?
C22 C22A 1.20(3) . ?
O4 C23 1.471(7) . ?
C23 C24 1.490(9) . ?
C23 H17 0.9506 . ?
C23 H18 0.9495 . ?
C24 H19 0.9700 . ?
C24 H20 0.9932 . ?
C24 H21 0.9170 . ?
O5 C25A 1.449(2) 2 ?
O5 C25A 1.449(2) . ?
O5 C25B 1.450(2) . ?
O5 C25B 1.450(2) 2 ?
C25A C25B 0.94(2) . ?
C25A C26 1.548(2) . ?
C25B C26 1.548(2) . ?

loop_
_geom_torsion_atom_site_label_1
_geom_torsion_atom_site_label_2
_geom_torsion_atom_site_label_3
_geom_torsion_atom_site_label_4
_geom_torsion
_geom_torsion_site_symmetry_1
_geom_torsion_site_symmetry_2
_geom_torsion_site_symmetry_3
_geom_torsion_site_symmetry_4
_geom_torsion_publ_flag
P1 Pd Cl2 Pd 177.37(4) . . . 5_656 ?
Cl1 Pd Cl2 Pd 21.7(8) . . . 5_656 ?
Cl2 Pd Cl2 Pd 0.0 5_656 . . 5_656 ?
Cl1 Pd P1 C13 -36.43(16) . . . . ?
Cl2 Pd P1 C13 144.92(16) . . . . ?
Cl2 Pd P1 C13 -138.8(8) 5_656 . . . ?
Cl1 Pd P1 C1 80.86(15) . . . . ?
Cl2 Pd P1 C1 -97.79(15) . . . . ?
Cl2 Pd P1 C1 -21.6(9) 5_656 . . . ?
Cl1 Pd P1 C7 -160.12(16) . . . . ?
Cl2 Pd P1 C7 21.23(16) . . . . ?
Cl2 Pd P1 C7 97.5(9) 5_656 . . . ?
C13 P1 C1 C6 122.6(4) . . . . ?
C7 P1 C1 C6 -126.6(4) . . . . ?
Pd P1 C1 C6 -2.4(5) . . . . ?
C13 P1 C1 C2 -54.8(4) . . . . ?
C7 P1 C1 C2 55.9(4) . . . . ?
Pd P1 C1 C2 -179.9(3) . . . . ?
C6 C1 C2 C3 -1.3(8) . . . . ?
P1 C1 C2 C3 176.2(4) . . . . ?
C1 C2 C3 C4 0.6(8) . . . . ?
C2 C3 C4 C5 0.2(10) . . . . ?
C3 C4 C5 C6 -0.2(12) . . . . ?
C2 C1 C6 C5 1.3(9) . . . . ?
P1 C1 C6 C5 -176.2(5) . . . . ?
C4 C5 C6 C1 -0.6(11) . . . . ?
C13 P1 C7 C8 145.9(4) . . . . ?
C1 P1 C7 C8 37.6(4) . . . . ?
Pd P1 C7 C8 -85.2(4) . . . . ?
C13 P1 C7 C12 -36.7(4) . . . . ?
C1 P1 C7 C12 -145.0(4) . . . . ?
Pd P1 C7 C12 92.3(3) . . . . ?
C12 C7 C8 C9 1.4(7) . . . . ?
P1 C7 C8 C9 178.8(4) . . . . ?
C7 C8 C9 C10 -0.4(7) . . . . ?
C8 C9 C10 C11 -0.2(8) . . . . ?
C9 C10 C11 C12 -0.2(8) . . . . ?
C8 C7 C12 C11 -1.7(7) . . . . ?
P1 C7 C12 C11 -179.2(4) . . . . ?
C10 C11 C12 C7 1.1(7) . . . . ?
C1 P1 C13 C14 -161.5(4) . . . . ?
C7 P1 C13 C14 88.5(4) . . . . ?
Pd P1 C13 C14 -39.3(4) . . . . ?
P1 C13 C14 O1 -3.7(6) . . . . ?
P1 C13 C14 C15 167.7(3) . . . . ?
C13 C14 C15 C20 -67.0(7) . . . . ?
O1 C14 C15 C20 104.3(5) . . . . ?
C13 C14 C15 C16 111.6(5) . . . . ?
O1 C14 C15 C16 -77.1(6) . . . . ?
C20 C15 C16 C17 -0.7(7) . . . . ?
C14 C15 C16 C17 -179.3(4) . . . . ?
C15 C16 C17 C18 -0.7(8) . . . . ?
C16 C17 C18 C19 1.6(9) . . . . ?
C17 C18 C19 C20 -1.0(11) . . . . ?
C16 C15 C20 C19 1.3(9) . . . . ?
C14 C15 C20 C19 179.9(5) . . . . ?
C18 C19 C20 C15 -0.4(11) . . . . ?
C13 C14 O1 P2 -155.0(3) . . . . ?
C15 C14 O1 P2 33.1(5) . . . . ?
O2 P2 O1 C14 58.9(4) . . . . ?
O4 P2 O1 C14 -66.8(4) . . . . ?
O3 P2 O1 C14 -175.6(3) . . . . ?
O2 P2 O3 C21 45.5(5) . . . . ?
O4 P2 O3 C21 172.7(4) . . . . ?
O1 P2 O3 C21 -75.8(5) . . . . ?
P2 O3 C21 C22A -164.7(13) . . . . ?
P2 O3 C21 C22 -113.6(8) . . . . ?
O3 C21 C22 C22A -112.6(17) . . . . ?
O2 P2 O4 C23 -178.1(4) . . . . ?
O3 P2 O4 C23 52.1(4) . . . . ?
O1 P2 O4 C23 -53.6(4) . . . . ?
P2 O4 C23 C24 168.1(5) . . . . ?
O3 C21 C22A C22 86.4(15) . . . . ?
C25A O5 C25A C25B -114.6(13) 2 . . . ?
C25B O5 C25A C25B -159.5(17) 2 . . . ?
C25A O5 C25A C26 -179.0(14) 2 . . . ?
C25B O5 C25A C26 -64.4(7) . . . . ?
C25B O5 C25A C26 136.1(14) 2 . . . ?
C26 C25A C25B O5 114.3(10) . . . . ?
O5 C25A C25B C26 -114.3(10) . . . . ?
C25A O5 C25B C25A 91.1(16) 2 . . . ?
C25B O5 C25B C25A 52.9(10) 2 . . . ?
C25A O5 C25B C26 155.6(14) 2 . . . ?
C25A O5 C25B C26 64.4(7) . . . . ?
C25B O5 C25B C26 117.3(12) 2 . . . ?
O5 C25B C26 C25A -63.5(7) . . . . ?
O5 C25A C26 C25B 63.6(7) . . . . ?
